data_8107593
loop_
_publ_author_name
'Chen, Jie'
'Liu, Yang'

_publ_section_title
;
 Crystal structure of
 poly[diaqua-(bis(\m2-1,4-bis(imidazol-1-ylmethyl)benzene)-\k2
 N,N&#x2032;]
 cobalt(II)-tetraqua-bis(1,4-bis(imidazol-1-ylmethyl)benzene)-\k1N)-cobalt(II)
 di(2,5-thiophenedicarboxylate) dihydrate, C68H76Co2N16O16S2
;
_journal_issue 5
_journal_name_full 'Zeitschrift f\"ur Kristallographie - New Crystal Structures'
_journal_page_first 891
_journal_page_last 893
_journal_paper_doi 10.1515/ncrs-2023-0258
_journal_volume 238
_journal_year 2023
_chemical_formula_moiety 'C28 H32 Co N8 O2, C28 H36 Co N8 O4, 2(C6 H2 O4 S), 2(H2 O)'
_chemical_formula_sum 'C68 H76 Co2 N16 O16 S2'
_chemical_formula_weight 1555.42
_space_group_crystal_system monoclinic
_space_group_IT_number 14
_space_group_name_Hall '-P 2ybc'
_space_group_name_H-M_alt 'P 1 21/c 1'
_atom_sites_solution_hydrogens mixed
_atom_sites_solution_primary direct
_cell_angle_alpha 90
_cell_angle_beta 130.71(3)
_cell_angle_gamma 90
_cell_formula_units_Z 2
_cell_length_a 14.097(10)
_cell_length_b 19.208(15)
_cell_length_c 18.998(10)
_cell_measurement_reflns_used 6536
_cell_measurement_temperature 296(2)
_cell_measurement_theta_max 26.78
_cell_measurement_theta_min 2.39
_cell_volume 3899(5)
_computing_cell_refinement 'SAINT v7.68A (Bruker, 2009)'
_computing_data_collection 'Bruker SMART'
_computing_data_reduction 'SAINT v7.68A (Bruker, 2009)'
_computing_molecular_graphics 'Olex2 1.5 (Dolomanov et al., 2009)'
_computing_publication_material 'Olex2 1.5 (Dolomanov et al., 2009)'
_computing_structure_refinement 'SHELXL 2014/7 (Sheldrick, 2015)'
_computing_structure_solution 'SHELXS  (Sheldrick, 2008)'
_diffrn_ambient_temperature 296.15
_diffrn_measured_fraction_theta_full 0.999
_diffrn_measured_fraction_theta_max 0.985
_diffrn_measurement_device_type 'CCD area detector'
_diffrn_measurement_method 'phi and omega scans'
_diffrn_radiation_monochromator graphite
_diffrn_radiation_type MoK\a
_diffrn_radiation_wavelength 0.71073
_diffrn_reflns_av_R_equivalents 0.0250
_diffrn_reflns_av_unetI/netI 0.0325
_diffrn_reflns_Laue_measured_fraction_full 0.999
_diffrn_reflns_Laue_measured_fraction_max 0.985
_diffrn_reflns_limit_h_max 17
_diffrn_reflns_limit_h_min -10
_diffrn_reflns_limit_k_max 23
_diffrn_reflns_limit_k_min -24
_diffrn_reflns_limit_l_max 23
_diffrn_reflns_limit_l_min -24
_diffrn_reflns_number 22011
_diffrn_reflns_point_group_measured_fraction_full 0.999
_diffrn_reflns_point_group_measured_fraction_max 0.985
_diffrn_reflns_theta_full 25.242
_diffrn_reflns_theta_max 26.923
_diffrn_reflns_theta_min 1.767
_diffrn_source_current 30.0
_diffrn_source_power 1.5
_diffrn_source_voltage 50.0
_exptl_absorpt_coefficient_mu 0.551
_exptl_absorpt_correction_T_max 0.8977
_exptl_absorpt_correction_T_min 0.8977
_exptl_absorpt_correction_type none
_exptl_crystal_colour 'clear reddish violet'
_exptl_crystal_colour_lustre clear
_exptl_crystal_colour_modifier reddish
_exptl_crystal_colour_primary violet
_exptl_crystal_density_diffrn 1.325
_exptl_crystal_density_meas .
_exptl_crystal_density_method 'not measured'
_exptl_crystal_description red
_exptl_crystal_F_000 1620
_exptl_crystal_size_max 0.2
_exptl_crystal_size_mid 0.2
_exptl_crystal_size_min 0.2
_refine_diff_density_max 0.347
_refine_diff_density_min -0.304
_refine_diff_density_rms 0.047
_refine_ls_extinction_coef .
_refine_ls_extinction_method none
_refine_ls_goodness_of_fit_ref 1.018
_refine_ls_hydrogen_treatment constr
_refine_ls_matrix_type full
_refine_ls_number_parameters 472
_refine_ls_number_reflns 8323
_refine_ls_number_restraints 0
_refine_ls_restrained_S_all 1.018
_refine_ls_R_factor_all 0.0558
_refine_ls_R_factor_gt 0.0361
_refine_ls_shift/su_max 0.001
_refine_ls_shift/su_mean 0.000
_refine_ls_structure_factor_coef Fsqd
_refine_ls_weighting_details 'w=1/[\s^2^(Fo^2^)+(0.0419P)^2^+0.8840P] where P=(Fo^2^+2Fc^2^)/3'
_refine_ls_weighting_scheme calc
_refine_ls_wR_factor_gt 0.0850
_refine_ls_wR_factor_ref 0.0950
_reflns_Friedel_coverage 0.000
_reflns_Friedel_fraction_full .
_reflns_Friedel_fraction_max .
_reflns_number_gt 6057
_reflns_number_total 8323
_reflns_threshold_expression 'I > 2\s(I)'
_cod_data_source_file suppl_j_ncrs-2023-0258_suppl_001.cif
_cod_data_source_block ly016
_cod_database_code 8107593
_shelx_space_group_comment
;
The symmetry employed for this shelxl refinement is uniquely defined
by the following loop, which should always be used as a source of
symmetry information in preference to the above space-group names.
They are only intended as comments.
;
_shelx_estimated_absorpt_t_max 0.898
_shelx_estimated_absorpt_t_min 0.898
_olex2_refinement_description
;
1. Fixed Uiso
 At 1.2 times of:
  All C(H) groups, All C(H,H) groups
 At 1.5 times of:
  All O(H,H,H,H,H,H,H,H) groups
2.a Riding coordinates:
 O8(H5A,H5B,H4A,H4B,H6A,H6B,H8A,H8B)
2.b Secondary CH2 refined with riding coordinates:
 C27(H27A,H27B), C31(H31A,H31B), C10(H10A,H10B), C17(H17A,H17B)
2.c Aromatic/amide H refined with riding coordinates:
 C21(H21), C22(H22), C23(H23), C24(H24), C25(H25), C26(H26), C29(H29),
 C30(H30), C33(H33), C34(H34), C7(H7), C8(H8), C9(H9), C12(H12), C13(H13),
 C15(H15), C16(H16), C18(H18), C19(H19), C20(H20), C3(H3), C4(H4)
;
_olex2_submission_special_instructions 'No special instructions were received'
_publcif_funding_html
;
;

loop_
_space_group_symop_operation_xyz
'x, y, z'
'-x, y+1/2, -z+1/2'
'-x, -y, -z'
'x, -y-1/2, z-1/2'

loop_
_atom_site_label
_atom_site_type_symbol
_atom_site_fract_x
_atom_site_fract_y
_atom_site_fract_z
_atom_site_U_iso_or_equiv
_atom_site_adp_type
_atom_site_occupancy
_atom_site_site_symmetry_order
_atom_site_calc_flag
_atom_site_refinement_flags_posn
_atom_site_refinement_flags_adp
_atom_site_refinement_flags_occupancy
_atom_site_disorder_assembly
_atom_site_disorder_group
Co2 Co 0.0000 0.0000 0.5000 0.03791(10) Uani 1 2 d S . P . .
N5 N 0.05048(15) -0.00903(9) 0.41253(11) 0.0462(4) Uani 1 1 d . . . . .
N6 N 0.14780(16) 0.01207(10) 0.35715(12) 0.0527(4) Uani 1 1 d . . . . .
N7 N -0.19495(14) -0.01773(9) 0.37666(11) 0.0443(4) Uani 1 1 d . . . . .
N8 N -0.38855(14) 0.00622(9) 0.24304(10) 0.0428(4) Uani 1 1 d . . . . .
O6 O 0.01433(13) -0.11187(7) 0.52386(10) 0.0567(4) Uani 1 1 d . . . . .
C21 C -0.26643(17) 0.02737(11) 0.30597(13) 0.0453(5) Uani 1 1 d . . . . .
H21 H -0.2364 0.0682 0.3004 0.054 Uiso 1 1 calc R U . . .
C22 C -0.39644(19) -0.05643(11) 0.27472(14) 0.0538(5) Uani 1 1 d . . . . .
H22 H -0.4678 -0.0835 0.2465 0.065 Uiso 1 1 calc R U . . .
C23 C -0.27784(18) -0.07089(11) 0.35629(14) 0.0542(5) Uani 1 1 d . . . . .
H23 H -0.2558 -0.1102 0.3927 0.065 Uiso 1 1 calc R U . . .
C24 C 0.11995(19) 0.03631(12) 0.40912(15) 0.0533(5) Uani 1 1 d . . . . .
H24 H 0.1460 0.0793 0.4388 0.064 Uiso 1 1 calc R U . . .
C25 C 0.0329(2) -0.06505(13) 0.35879(15) 0.0590(6) Uani 1 1 d . . . . .
H25 H -0.0125 -0.1050 0.3476 0.071 Uiso 1 1 calc R U . . .
C26 C 0.0921(2) -0.05293(14) 0.32462(16) 0.0638(6) Uani 1 1 d . . . . .
H26 H 0.0944 -0.0825 0.2870 0.077 Uiso 1 1 calc R U . . .
C27 C 0.2367(2) 0.04475(14) 0.34903(17) 0.0679(7) Uani 1 1 d . . . . .
H27A H 0.2321 0.0950 0.3512 0.081 Uiso 1 1 calc R U . . .
H27B H 0.2120 0.0325 0.2895 0.081 Uiso 1 1 calc R U . . .
C28 C 0.3729(2) 0.02097(12) 0.42744(16) 0.0539(5) Uani 1 1 d . . . . .
C29 C 0.4436(2) -0.00736(14) 0.40689(17) 0.0673(7) Uani 1 1 d . . . . .
H29 H 0.4077 -0.0127 0.3453 0.081 Uiso 1 1 calc R U . . .
C30 C 0.4312(2) 0.02793(16) 0.52158(18) 0.0754(7) Uani 1 1 d . . . . .
H30 H 0.3861 0.0466 0.5371 0.090 Uiso 1 1 calc R U . . .
C31 C -0.49140(19) 0.04227(12) 0.15380(13) 0.0530(5) Uani 1 1 d . . . . .
H31A H -0.4790 0.0922 0.1626 0.064 Uiso 1 1 calc R U . . .
H31B H -0.5711 0.0315 0.1372 0.064 Uiso 1 1 calc R U . . .
C32 C -0.49528(17) 0.02020(11) 0.07420(13) 0.0445(5) Uani 1 1 d . . . . .
C33 C -0.53145(19) -0.04802(12) 0.03745(14) 0.0522(5) Uani 1 1 d . . . . .
H33 H -0.5521 -0.0802 0.0622 0.063 Uiso 1 1 calc R U . . .
C34 C -0.46361(19) 0.06759(12) 0.03624(14) 0.0517(5) Uani 1 1 d . . . . .
H34 H -0.4390 0.1125 0.0601 0.062 Uiso 1 1 calc R U . . .
Co1 Co 0.0000 0.0000 1.0000 0.03560(10) Uani 1 2 d S . P . .
O4 O -0.02586(11) -0.09123(7) 0.92218(10) 0.0523(4) Uani 1 1 d . . . . .
O5 O 0.17879(11) -0.03756(7) 1.12220(9) 0.0464(3) Uani 1 1 d . . . . .
N1 N -0.13990(16) -0.13501(10) 1.09779(13) 0.0619(5) Uani 1 1 d . . . . .
N2 N -0.08703(14) -0.05178(9) 1.04604(12) 0.0485(4) Uani 1 1 d . . . . .
N3 N -0.76241(19) -0.26046(10) 0.80362(13) 0.0622(5) Uani 1 1 d . . . . .
N4 N -0.8839(2) -0.17877(13) 0.69373(15) 0.0788(6) Uani 1 1 d . . . . .
C7 C -0.07604(19) -0.11928(11) 1.06838(16) 0.0563(6) Uani 1 1 d . . . . .
H7 H -0.0305 -0.1515 1.0644 0.068 Uiso 1 1 calc R U . . .
C8 C -0.1957(2) -0.07355(14) 1.09319(17) 0.0654(6) Uani 1 1 d . . . . .
H8 H -0.2461 -0.0677 1.1084 0.079 Uiso 1 1 calc R U . . .
C9 C -0.16225(19) -0.02318(12) 1.06198(16) 0.0566(6) Uani 1 1 d . . . . .
H9 H -0.1862 0.0233 1.0528 0.068 Uiso 1 1 calc R U . . .
C10 C -0.1514(2) -0.20491(14) 1.1253(2) 0.0822(9) Uani 1 1 d . . . . .
H10A H -0.1281 -0.2017 1.1858 0.099 Uiso 1 1 calc R U . . .
H10B H -0.0936 -0.2367 1.1305 0.099 Uiso 1 1 calc R U . . .
C11 C -0.2856(2) -0.23446(12) 1.05471(17) 0.0620(6) Uani 1 1 d . . . . .
C12 C -0.3491(3) -0.23937(19) 0.9592(2) 0.0999(11) Uani 1 1 d . . . . .
H12 H -0.3090 -0.2250 0.9376 0.120 Uiso 1 1 calc R U . . .
C13 C -0.4710(3) -0.26537(19) 0.8961(2) 0.0959(10) Uani 1 1 d . . . . .
H13 H -0.5114 -0.2667 0.8332 0.115 Uiso 1 1 calc R U . . .
C14 C -0.5334(2) -0.28936(12) 0.92560(16) 0.0589(6) Uani 1 1 d . . . . .
C15 C -0.4700(2) -0.28530(15) 1.02004(17) 0.0708(7) Uani 1 1 d . . . . .
H15 H -0.5095 -0.3009 1.0416 0.085 Uiso 1 1 calc R U . . .
C16 C -0.3483(2) -0.25827(14) 1.08373(18) 0.0697(7) Uani 1 1 d . . . . .
H16 H -0.3090 -0.2563 1.1464 0.084 Uiso 1 1 calc R U . . .
C17 C -0.6683(2) -0.31745(14) 0.85566(18) 0.0739(7) Uani 1 1 d . . . . .
H17A H -0.6751 -0.3480 0.8119 0.089 Uiso 1 1 calc R U . . .
H17B H -0.6864 -0.3447 0.8887 0.089 Uiso 1 1 calc R U . . .
C18 C -0.8061(3) -0.21798(16) 0.83548(18) 0.0765(7) Uani 1 1 d . . . . .
H18 H -0.7892 -0.2220 0.8915 0.092 Uiso 1 1 calc R U . . .
C19 C -0.8119(3) -0.23441(16) 0.71822(18) 0.0732(7) Uani 1 1 d . . . . .
H19 H -0.7966 -0.2536 0.6815 0.088 Uiso 1 1 calc R U . . .
C20 C -0.8801(3) -0.16843(16) 0.7677(2) 0.0820(8) Uani 1 1 d . . . . .
H20 H -0.9217 -0.1329 0.7712 0.098 Uiso 1 1 calc R U . . .
S2 S 0.51070(4) -0.24188(2) 1.19662(3) 0.03975(12) Uani 1 1 d . . . . .
O7 O 0.14917(13) -0.19548(8) 1.00170(13) 0.0815(6) Uani 1 1 d . . . . .
O1 O 0.31589(13) -0.12913(7) 1.10923(12) 0.0664(5) Uani 1 1 d . . . . .
O2 O 0.66464(13) -0.42996(8) 1.28450(11) 0.0626(4) Uani 1 1 d . . . . .
O3 O 0.75653(13) -0.32444(8) 1.31999(13) 0.0775(5) Uani 1 1 d . . . . .
C1 C 0.66250(17) -0.36465(11) 1.27611(13) 0.0438(5) Uani 1 1 d . . . . .
C2 C 0.53242(16) -0.33189(9) 1.20577(12) 0.0369(4) Uani 1 1 d . . . . .
C3 C 0.41939(17) -0.36676(10) 1.14260(14) 0.0447(5) Uani 1 1 d . . . . .
H3 H 0.4126 -0.4150 1.1371 0.054 Uiso 1 1 calc R U . . .
C4 C 0.31408(17) -0.32041(10) 1.08661(14) 0.0449(5) Uani 1 1 d . . . . .
H4 H 0.2320 -0.3354 1.0410 0.054 Uiso 1 1 calc R U . . .
C5 C 0.34809(16) -0.25083(9) 1.10798(12) 0.0366(4) Uani 1 1 d . . . . .
C6 C 0.26478(17) -0.18674(10) 1.07019(14) 0.0429(4) Uani 1 1 d . . . . .
O8 O -0.06359(17) -0.21656(9) 0.39331(15) 0.0946(7) Uani 1 1 d . . . . .
H5A H 0.2275 -0.0025 1.1543 0.142 Uiso 1 1 d R U . . .
H5B H 0.2273 -0.0665 1.1196 0.142 Uiso 1 1 d R U . . .
H4A H -0.0951 -0.1178 0.8888 0.142 Uiso 1 1 d R U . . .
H4B H 0.0290 -0.1248 0.9439 0.142 Uiso 1 1 d R U . . .
H6A H 0.0473 -0.1365 0.5817 0.142 Uiso 1 1 d R U . . .
H6B H -0.0202 -0.1484 0.4810 0.142 Uiso 1 1 d R U . . .
H8A H -0.1342 -0.2482 0.3617 0.142 Uiso 1 1 d R U . . .
H8B H 0.0100 -0.2435 0.4305 0.142 Uiso 1 1 d R U . . .

loop_
_atom_site_aniso_label
_atom_site_aniso_U_11
_atom_site_aniso_U_22
_atom_site_aniso_U_33
_atom_site_aniso_U_23
_atom_site_aniso_U_13
_atom_site_aniso_U_12
Co2 0.02430(18) 0.0469(2) 0.03389(19) 0.00074(15) 0.01517(15) -0.00257(14)
N5 0.0334(9) 0.0589(11) 0.0438(9) -0.0028(8) 0.0241(8) -0.0046(7)
N6 0.0368(9) 0.0730(13) 0.0515(10) 0.0074(9) 0.0302(9) 0.0039(8)
N7 0.0301(8) 0.0546(10) 0.0381(9) 0.0006(7) 0.0178(7) -0.0046(7)
N8 0.0292(8) 0.0599(11) 0.0314(8) -0.0021(7) 0.0162(7) 0.0010(7)
O6 0.0521(9) 0.0509(9) 0.0519(8) 0.0058(7) 0.0273(7) 0.0023(7)
C21 0.0339(10) 0.0571(12) 0.0380(10) 0.0009(9) 0.0204(9) -0.0058(9)
C22 0.0340(11) 0.0610(14) 0.0464(12) -0.0057(10) 0.0175(10) -0.0128(9)
C23 0.0373(11) 0.0548(12) 0.0489(12) 0.0050(10) 0.0186(10) -0.0085(9)
C24 0.0451(12) 0.0584(13) 0.0613(13) -0.0009(11) 0.0368(11) -0.0017(10)
C25 0.0477(13) 0.0691(15) 0.0569(13) -0.0156(11) 0.0326(12) -0.0160(11)
C26 0.0487(13) 0.0889(18) 0.0551(13) -0.0161(12) 0.0344(12) -0.0060(12)
C27 0.0514(14) 0.0938(19) 0.0714(15) 0.0254(14) 0.0457(13) 0.0096(12)
C28 0.0451(12) 0.0649(14) 0.0626(14) 0.0109(11) 0.0400(12) 0.0000(10)
C29 0.0527(14) 0.102(2) 0.0562(14) 0.0065(13) 0.0394(13) 0.0069(13)
C30 0.0547(15) 0.119(2) 0.0683(16) 0.0102(15) 0.0472(14) 0.0178(15)
C31 0.0359(11) 0.0765(15) 0.0352(10) 0.0041(10) 0.0181(9) 0.0139(10)
C32 0.0248(9) 0.0644(13) 0.0311(9) 0.0009(9) 0.0124(8) 0.0049(8)
C33 0.0454(12) 0.0634(14) 0.0450(11) 0.0016(10) 0.0283(10) -0.0057(10)
C34 0.0441(11) 0.0564(13) 0.0439(11) -0.0067(10) 0.0239(10) -0.0047(9)
Co1 0.02106(17) 0.02912(17) 0.0456(2) -0.00297(14) 0.01687(16) -0.00121(13)
O4 0.0299(7) 0.0369(7) 0.0656(9) -0.0126(6) 0.0204(7) -0.0009(5)
O5 0.0272(7) 0.0399(7) 0.0546(8) -0.0065(6) 0.0189(6) -0.0010(5)
N1 0.0354(9) 0.0713(13) 0.0673(12) 0.0233(10) 0.0284(9) 0.0015(9)
N2 0.0325(9) 0.0480(10) 0.0589(10) 0.0028(8) 0.0271(8) -0.0015(7)
N3 0.0598(12) 0.0714(13) 0.0502(11) 0.0018(9) 0.0337(10) -0.0147(10)
N4 0.0723(15) 0.0903(17) 0.0657(14) 0.0140(12) 0.0415(12) -0.0084(13)
C7 0.0389(11) 0.0522(13) 0.0731(15) 0.0103(11) 0.0346(11) 0.0015(9)
C8 0.0383(12) 0.0890(18) 0.0663(15) 0.0166(13) 0.0329(12) 0.0069(12)
C9 0.0386(11) 0.0590(13) 0.0675(14) 0.0070(11) 0.0325(11) 0.0062(10)
C10 0.0515(15) 0.090(2) 0.0862(19) 0.0419(15) 0.0365(14) 0.0030(13)
C11 0.0530(13) 0.0652(15) 0.0700(15) 0.0221(12) 0.0410(13) 0.0011(11)
C12 0.080(2) 0.161(3) 0.083(2) 0.015(2) 0.0637(19) -0.023(2)
C13 0.089(2) 0.151(3) 0.0633(17) -0.0037(18) 0.0569(18) -0.032(2)
C14 0.0637(15) 0.0583(14) 0.0599(14) 0.0052(11) 0.0426(13) -0.0076(11)
C15 0.0621(15) 0.100(2) 0.0599(15) 0.0084(14) 0.0442(13) -0.0172(14)
C16 0.0602(15) 0.0966(19) 0.0547(14) 0.0118(13) 0.0386(13) -0.0089(13)
C17 0.0740(17) 0.0702(16) 0.0669(16) 0.0010(13) 0.0413(15) -0.0168(14)
C18 0.0708(17) 0.103(2) 0.0529(14) -0.0083(15) 0.0394(14) -0.0143(16)
C19 0.0751(18) 0.094(2) 0.0587(15) 0.0019(14) 0.0471(15) -0.0168(15)
C20 0.0668(17) 0.091(2) 0.0729(18) -0.0092(16) 0.0390(16) -0.0075(15)
S2 0.0265(2) 0.0404(3) 0.0410(2) -0.00175(19) 0.0170(2) 0.00258(18)
O7 0.0302(8) 0.0505(9) 0.0976(13) -0.0054(8) 0.0125(8) 0.0108(7)
O1 0.0384(8) 0.0434(8) 0.0941(12) -0.0116(8) 0.0329(8) 0.0046(6)
O2 0.0441(8) 0.0514(9) 0.0679(10) 0.0202(7) 0.0259(8) 0.0168(7)
O3 0.0292(8) 0.0633(10) 0.0892(12) 0.0128(9) 0.0163(8) 0.0034(7)
C1 0.0324(10) 0.0520(12) 0.0407(10) 0.0112(9) 0.0210(9) 0.0102(9)
C2 0.0308(9) 0.0398(10) 0.0394(10) 0.0098(8) 0.0227(8) 0.0073(7)
C3 0.0356(10) 0.0356(10) 0.0572(12) 0.0079(9) 0.0278(10) 0.0026(8)
C4 0.0253(9) 0.0429(11) 0.0523(11) 0.0041(9) 0.0190(9) 0.0013(8)
C5 0.0253(8) 0.0412(10) 0.0379(9) 0.0023(8) 0.0182(8) 0.0044(7)
C6 0.0306(10) 0.0410(11) 0.0522(12) 0.0020(9) 0.0248(10) 0.0056(8)
O8 0.0626(11) 0.0485(10) 0.1231(16) -0.0122(10) 0.0387(11) -0.0030(8)

loop_
_atom_type_symbol
_atom_type_description
_atom_type_scat_dispersion_real
_atom_type_scat_dispersion_imag
_atom_type_scat_source
C C 0.0033 0.0016 'International Tables Vol C Tables 4.2.6.8 and 6.1.1.4'
H H 0.0000 0.0000 'International Tables Vol C Tables 4.2.6.8 and 6.1.1.4'
Co Co 0.3494 0.9721 'International Tables Vol C Tables 4.2.6.8 and 6.1.1.4'
N N 0.0061 0.0033 'International Tables Vol C Tables 4.2.6.8 and 6.1.1.4'
O O 0.0106 0.0060 'International Tables Vol C Tables 4.2.6.8 and 6.1.1.4'
S S 0.1246 0.1234 'International Tables Vol C Tables 4.2.6.8 and 6.1.1.4'

loop_
_geom_angle_atom_site_label_1
_geom_angle_atom_site_label_2
_geom_angle_atom_site_label_3
_geom_angle
_geom_angle_site_symmetry_1
_geom_angle_site_symmetry_3
N5 Co2 N5 180.0 3_556 .
N7 Co2 N5 88.73(9) 3_556 3_556
N7 Co2 N5 91.27(9) 3_556 .
N7 Co2 N5 88.73(9) . .
N7 Co2 N5 91.27(9) . 3_556
N7 Co2 N7 180.0 3_556 .
O6 Co2 N5 92.73(6) 3_556 3_556
O6 Co2 N5 92.73(6) . .
O6 Co2 N5 87.27(6) 3_556 .
O6 Co2 N5 87.27(6) . 3_556
O6 Co2 N7 92.85(6) . 3_556
O6 Co2 N7 92.85(6) 3_556 .
O6 Co2 N7 87.15(6) 3_556 3_556
O6 Co2 N7 87.15(6) . .
O6 Co2 O6 180.0 3_556 .
C24 N5 Co2 126.19(14) . .
C24 N5 C25 104.66(18) . .
C25 N5 Co2 128.69(14) . .
C24 N6 C26 106.47(18) . .
C24 N6 C27 126.1(2) . .
C26 N6 C27 126.9(2) . .
C21 N7 Co2 124.83(14) . .
C21 N7 C23 104.30(17) . .
C23 N7 Co2 130.47(13) . .
C21 N8 C22 106.90(16) . .
C21 N8 C31 126.02(18) . .
C22 N8 C31 126.96(17) . .
Co2 O6 H6A 127.9 . .
Co2 O6 H6B 129.3 . .
H6A O6 H6B 102.1 . .
N7 C21 N8 112.20(18) . .
N7 C21 H21 123.9 . .
N8 C21 H21 123.9 . .
N8 C22 H22 126.8 . .
C23 C22 N8 106.40(18) . .
C23 C22 H22 126.8 . .
N7 C23 H23 124.9 . .
C22 C23 N7 110.20(19) . .
C22 C23 H23 124.9 . .
N5 C24 N6 112.2(2) . .
N5 C24 H24 123.9 . .
N6 C24 H24 123.9 . .
N5 C25 H25 124.9 . .
C26 C25 N5 110.1(2) . .
C26 C25 H25 124.9 . .
N6 C26 H26 126.7 . .
C25 C26 N6 106.5(2) . .
C25 C26 H26 126.7 . .
N6 C27 H27A 109.2 . .
N6 C27 H27B 109.2 . .
N6 C27 C28 111.97(18) . .
H27A C27 H27B 107.9 . .
C28 C27 H27A 109.2 . .
C28 C27 H27B 109.2 . .
C29 C28 C27 120.7(2) . .
C29 C28 C30 117.4(2) . .
C30 C28 C27 121.9(2) . .
C28 C29 H29 119.6 . .
C28 C29 C30 120.8(2) . 3_656
C30 C29 H29 119.6 3_656 .
C28 C30 C29 121.7(2) . 3_656
C28 C30 H30 119.1 . .
C29 C30 H30 119.1 3_656 .
N8 C31 H31A 109.2 . .
N8 C31 H31B 109.2 . .
N8 C31 C32 111.87(16) . .
H31A C31 H31B 107.9 . .
C32 C31 H31A 109.2 . .
C32 C31 H31B 109.2 . .
C33 C32 C31 120.76(19) . .
C34 C32 C31 120.5(2) . .
C34 C32 C33 118.72(19) . .
C32 C33 H33 119.8 . .
C34 C33 C32 120.46(19) 3_455 .
C34 C33 H33 119.8 3_455 .
C32 C34 C33 120.8(2) . 3_455
C32 C34 H34 119.6 . .
C33 C34 H34 119.6 3_455 .
O4 Co1 O4 180.0 3_557 .
O5 Co1 O4 91.29(6) . .
O5 Co1 O4 88.71(6) 3_557 .
O5 Co1 O4 91.29(6) 3_557 3_557
O5 Co1 O4 88.71(6) . 3_557
O5 Co1 O5 180.0 3_557 .
O5 Co1 N2 89.06(8) 3_557 3_557
O5 Co1 N2 89.06(8) . .
O5 Co1 N2 90.94(8) . 3_557
O5 Co1 N2 90.94(8) 3_557 .
N2 Co1 O4 90.96(7) 3_557 3_557
N2 Co1 O4 89.04(7) . 3_557
N2 Co1 O4 89.04(7) 3_557 .
N2 Co1 O4 90.96(7) . .
N2 Co1 N2 180.00(8) . 3_557
Co1 O4 H4A 124.2 . .
Co1 O4 H4B 124.7 . .
H4A O4 H4B 97.7 . .
Co1 O5 H5A 109.3 . .
Co1 O5 H5B 122.7 . .
H5A O5 H5B 103.6 . .
C7 N1 C8 106.47(19) . .
C7 N1 C10 126.5(2) . .
C8 N1 C10 127.0(2) . .
C7 N2 Co1 126.49(14) . .
C7 N2 C9 105.06(18) . .
C9 N2 Co1 128.42(15) . .
C18 N3 C17 127.1(2) . .
C19 N3 C17 126.6(2) . .
C19 N3 C18 106.0(2) . .
C19 N4 C20 104.2(2) . .
N1 C7 H7 124.1 . .
N2 C7 N1 111.8(2) . .
N2 C7 H7 124.1 . .
N1 C8 H8 126.7 . .
C9 C8 N1 106.6(2) . .
C9 C8 H8 126.7 . .
N2 C9 H9 125.0 . .
C8 C9 N2 110.0(2) . .
C8 C9 H9 125.0 . .
N1 C10 H10A 109.2 . .
N1 C10 H10B 109.2 . .
N1 C10 C11 112.24(19) . .
H10A C10 H10B 107.9 . .
C11 C10 H10A 109.2 . .
C11 C10 H10B 109.2 . .
C12 C11 C10 122.1(2) . .
C16 C11 C10 120.8(2) . .
C16 C11 C12 117.1(2) . .
C11 C12 H12 119.3 . .
C13 C12 C11 121.4(2) . .
C13 C12 H12 119.3 . .
C12 C13 H13 119.3 . .
C14 C13 C12 121.3(3) . .
C14 C13 H13 119.3 . .
C13 C14 C17 121.1(2) . .
C15 C14 C13 117.2(2) . .
C15 C14 C17 121.7(2) . .
C14 C15 H15 119.1 . .
C14 C15 C16 121.9(2) . .
C16 C15 H15 119.1 . .
C11 C16 C15 121.1(2) . .
C11 C16 H16 119.5 . .
C15 C16 H16 119.5 . .
N3 C17 C14 112.2(2) . .
N3 C17 H17A 109.2 . .
N3 C17 H17B 109.2 . .
C14 C17 H17A 109.2 . .
C14 C17 H17B 109.2 . .
H17A C17 H17B 107.9 . .
N3 C18 H18 126.8 . .
N3 C18 C20 106.3(2) . .
C20 C18 H18 126.8 . .
N3 C19 H19 123.6 . .
N4 C19 N3 112.8(3) . .
N4 C19 H19 123.6 . .
N4 C20 H20 124.6 . .
C18 C20 N4 110.7(3) . .
C18 C20 H20 124.6 . .
C2 S2 C5 91.89(9) . .
O2 C1 O3 126.42(18) . .
O2 C1 C2 115.75(17) . .
O3 C1 C2 117.82(18) . .
C1 C2 S2 121.75(14) . .
C3 C2 S2 111.32(13) . .
C3 C2 C1 126.93(18) . .
C2 C3 H3 123.5 . .
C2 C3 C4 112.90(18) . .
C4 C3 H3 123.5 . .
C3 C4 H4 123.6 . .
C5 C4 C3 112.75(17) . .
C5 C4 H4 123.6 . .
C4 C5 S2 111.13(13) . .
C4 C5 C6 128.94(17) . .
C6 C5 S2 119.79(14) . .
O7 C6 C5 117.20(17) . .
O1 C6 O7 125.23(17) . .
O1 C6 C5 117.57(17) . .
H8A O8 H8B 107.6 . .

loop_
_geom_bond_atom_site_label_1
_geom_bond_atom_site_label_2
_geom_bond_distance
_geom_bond_site_symmetry_2
Co2 N5 2.2001(19) 3_556
Co2 N5 2.2001(19) .
Co2 N7 2.182(2) .
Co2 N7 2.182(2) 3_556
Co2 O6 2.178(2) 3_556
Co2 O6 2.178(2) .
N5 C24 1.343(3) .
N5 C25 1.390(3) .
N6 C24 1.361(3) .
N6 C26 1.387(3) .
N6 C27 1.497(3) .
N7 C21 1.343(3) .
N7 C23 1.403(3) .
N8 C21 1.369(3) .
N8 C22 1.382(3) .
N8 C31 1.500(3) .
O6 H6A 0.9900 .
O6 H6B 0.9349 .
C21 H21 0.9300 .
C22 H22 0.9300 .
C22 C23 1.376(3) .
C23 H23 0.9300 .
C24 H24 0.9300 .
C25 H25 0.9300 .
C25 C26 1.371(3) .
C26 H26 0.9300 .
C27 H27A 0.9700 .
C27 H27B 0.9700 .
C27 C28 1.543(3) .
C28 C29 1.397(3) .
C28 C30 1.405(3) .
C29 H29 0.9300 .
C29 C30 1.410(4) 3_656
C30 C29 1.410(4) 3_656
C30 H30 0.9300 .
C31 H31A 0.9700 .
C31 H31B 0.9700 .
C31 C32 1.537(3) .
C32 C33 1.414(3) .
C32 C34 1.403(3) .
C33 H33 0.9300 .
C33 C34 1.407(3) 3_455
C34 C33 1.407(3) 3_455
C34 H34 0.9300 .
Co1 O4 2.1648(17) 3_557
Co1 O4 2.1648(17) .
Co1 O5 2.1516(19) 3_557
Co1 O5 2.1517(19) .
Co1 N2 2.1585(19) .
Co1 N2 2.1586(19) 3_557
O4 H4A 0.8982 .
O4 H4B 0.8758 .
O5 H5A 0.8669 .
O5 H5B 0.9070 .
N1 C7 1.368(3) .
N1 C8 1.390(3) .
N1 C10 1.488(3) .
N2 C7 1.341(3) .
N2 C9 1.392(3) .
N3 C17 1.492(3) .
N3 C18 1.378(3) .
N3 C19 1.376(3) .
N4 C19 1.332(4) .
N4 C20 1.385(4) .
C7 H7 0.9300 .
C8 H8 0.9300 .
C8 C9 1.369(3) .
C9 H9 0.9300 .
C10 H10A 0.9700 .
C10 H10B 0.9700 .
C10 C11 1.546(4) .
C11 C12 1.409(4) .
C11 C16 1.389(3) .
C12 H12 0.9300 .
C12 C13 1.398(4) .
C13 H13 0.9300 .
C13 C14 1.393(3) .
C14 C15 1.390(3) .
C14 C17 1.541(3) .
C15 H15 0.9300 .
C15 C16 1.404(4) .
C16 H16 0.9300 .
C17 H17A 0.9700 .
C17 H17B 0.9700 .
C18 H18 0.9300 .
C18 C20 1.378(4) .
C19 H19 0.9300 .
C20 H20 0.9300 .
S2 C2 1.745(2) .
S2 C5 1.756(2) .
O7 C6 1.269(3) .
O1 C6 1.264(2) .
O2 C1 1.262(3) .
O3 C1 1.268(3) .
C1 C2 1.532(3) .
C2 C3 1.390(3) .
C3 H3 0.9300 .
C3 C4 1.438(3) .
C4 H4 0.9300 .
C4 C5 1.388(3) .
C5 C6 1.520(3) .
O8 H8A 0.9704 .
O8 H8B 0.9424 .

loop_
_geom_hbond_atom_site_label_D
_geom_hbond_atom_site_label_H
_geom_hbond_atom_site_label_A
_geom_hbond_distance_DH
_geom_hbond_distance_HA
_geom_hbond_distance_DA
_geom_hbond_angle_DHA
_geom_hbond_site_symmetry_A
O5 H5A O2 0.87 1.82 2.680(2) 174.3 2_657
O5 H5B O1 0.91 1.84 2.741(2) 175.9 .
O4 H4A O3 0.90 1.94 2.834(3) 178.4 4_455
O4 H4B O7 0.88 1.87 2.742(2) 174.1 .
O6 H6A N4 0.99 1.85 2.843(3) 176.8 1_655
O6 H6B O8 0.93 1.88 2.801(3) 167.8 .
O8 H8A O3 0.97 1.88 2.838(3) 167.0 1_454
O8 H8B O7 0.94 1.89 2.834(3) 175.1 4

loop_
_geom_torsion_atom_site_label_1
_geom_torsion_atom_site_label_2
_geom_torsion_atom_site_label_3
_geom_torsion_atom_site_label_4
_geom_torsion
_geom_torsion_site_symmetry_1
_geom_torsion_site_symmetry_2
_geom_torsion_site_symmetry_3
_geom_torsion_site_symmetry_4
Co2 N5 C24 N6 172.32(13) . . . .
Co2 N5 C25 C26 -172.14(15) . . . .
Co2 N7 C21 N8 -173.07(12) . . . .
Co2 N7 C23 C22 172.57(15) . . . .
N5 C25 C26 N6 -0.2(3) . . . .
N6 C27 C28 C29 126.4(2) . . . .
N6 C27 C28 C30 -54.8(3) . . . .
N8 C22 C23 N7 0.2(3) . . . .
N8 C31 C32 C33 68.8(2) . . . .
N8 C31 C32 C34 -111.6(2) . . . .
C21 N7 C23 C22 -0.3(2) . . . .
C21 N8 C22 C23 0.0(2) . . . .
C21 N8 C31 C32 85.4(2) . . . .
C22 N8 C21 N7 -0.2(2) . . . .
C22 N8 C31 C32 -90.2(2) . . . .
C23 N7 C21 N8 0.3(2) . . . .
C24 N5 C25 C26 0.4(2) . . . .
C24 N6 C26 C25 -0.1(2) . . . .
C24 N6 C27 C28 85.9(3) . . . .
C25 N5 C24 N6 -0.4(2) . . . .
C26 N6 C24 N5 0.3(2) . . . .
C26 N6 C27 C28 -84.2(3) . . . .
C27 N6 C24 N5 -171.45(18) . . . .
C27 N6 C26 C25 171.6(2) . . . .
C27 C28 C29 C30 178.8(2) . . . 3_656
C27 C28 C30 C29 -178.8(2) . . . 3_656
C29 C28 C30 C29 0.1(4) . . . 3_656
C30 C28 C29 C30 -0.1(4) . . . 3_656
C31 N8 C21 N7 -176.58(17) . . . .
C31 N8 C22 C23 176.32(18) . . . .
C31 C32 C33 C34 179.15(17) . . . 3_455
C31 C32 C34 C33 -179.15(18) . . . 3_455
C33 C32 C34 C33 0.5(3) . . . 3_455
C34 C32 C33 C34 -0.5(3) . . . 3_455
Co1 N2 C7 N1 178.01(14) . . . .
Co1 N2 C9 C8 -178.31(15) . . . .
N1 C8 C9 N2 0.5(3) . . . .
N1 C10 C11 C12 53.1(4) . . . .
N1 C10 C11 C16 -127.7(3) . . . .
N3 C18 C20 N4 0.0(3) . . . .
C7 N1 C8 C9 -0.5(3) . . . .
C7 N1 C10 C11 -110.5(3) . . . .
C7 N2 C9 C8 -0.2(2) . . . .
C8 N1 C7 N2 0.4(3) . . . .
C8 N1 C10 C11 66.6(3) . . . .
C9 N2 C7 N1 -0.1(2) . . . .
C10 N1 C7 N2 178.1(2) . . . .
C10 N1 C8 C9 -178.2(2) . . . .
C10 C11 C12 C13 -179.2(3) . . . .
C10 C11 C16 C15 -179.8(3) . . . .
C11 C12 C13 C14 -1.9(6) . . . .
C12 C11 C16 C15 -0.6(4) . . . .
C12 C13 C14 C15 1.0(5) . . . .
C12 C13 C14 C17 179.5(3) . . . .
C13 C14 C15 C16 0.0(4) . . . .
C13 C14 C17 N3 -76.7(3) . . . .
C14 C15 C16 C11 -0.2(4) . . . .
C15 C14 C17 N3 101.7(3) . . . .
C16 C11 C12 C13 1.6(5) . . . .
C17 N3 C18 C20 173.2(2) . . . .
C17 N3 C19 N4 -173.3(2) . . . .
C17 C14 C15 C16 -178.5(3) . . . .
C18 N3 C17 C14 -77.5(3) . . . .
C18 N3 C19 N4 -0.2(3) . . . .
C19 N3 C17 C14 94.2(3) . . . .
C19 N3 C18 C20 0.1(3) . . . .
C19 N4 C20 C18 -0.1(3) . . . .
C20 N4 C19 N3 0.2(3) . . . .
S2 C2 C3 C4 -0.4(2) . . . .
S2 C5 C6 O7 175.03(17) . . . .
S2 C5 C6 O1 -4.9(3) . . . .
O2 C1 C2 S2 171.19(15) . . . .
O2 C1 C2 C3 -8.9(3) . . . .
O3 C1 C2 S2 -8.6(3) . . . .
O3 C1 C2 C3 171.3(2) . . . .
C1 C2 C3 C4 179.74(18) . . . .
C2 S2 C5 C4 -0.70(16) . . . .
C2 S2 C5 C6 175.41(15) . . . .
C2 C3 C4 C5 -0.2(3) . . . .
C3 C4 C5 S2 0.6(2) . . . .
C3 C4 C5 C6 -175.03(18) . . . .
C4 C5 C6 O7 -9.6(3) . . . .
C4 C5 C6 O1 170.4(2) . . . .
C5 S2 C2 C1 -179.49(15) . . . .
C5 S2 C2 C3 0.60(15) . . . .
